data_7235897
loop_
_publ_author_name
'Iaroshenko, Viktor O.'
'Mkrtchyan, Satenik'
'Gevorgyan, Ashot'
'Grigoryan, Tatevik'
'Villinger, Alexander'
'Langer, Peter'

_publ_section_title
;
 Synthesis of 4-quinolones, benzopyran derivatives and other fused systems
 based on the domino ANRORC reactions of (ortho-fluoro)-3-benzoylchromones
;
_journal_issue 36
_journal_name_full 'RSC Advances'
_journal_page_first 28717
_journal_paper_doi 10.1039/C5RA02978C
_journal_volume 5
_journal_year 2015
_chemical_formula_moiety 'C21 H14 F N3 O2'
_chemical_formula_sum 'C21 H14 F N3 O2'
_chemical_formula_weight 359.35
_space_group_crystal_system orthorhombic
_space_group_IT_number 61
_space_group_name_Hall '-P 2ac 2ab'
_space_group_name_H-M_alt 'P b c a'
_atom_sites_solution_hydrogens geom
_audit_creation_method SHELXL-2013
_audit_update_record
;
2014-07-26 deposited with the CCDC.
2015-03-16 downloaded from the CCDC.
;
_cell_angle_alpha 90
_cell_angle_beta 90
_cell_angle_gamma 90
_cell_formula_units_Z 8
_cell_length_a 15.2321(11)
_cell_length_b 6.7111(5)
_cell_length_c 33.287(2)
_cell_measurement_reflns_used 2960
_cell_measurement_temperature 173(2)
_cell_measurement_theta_max 26.08
_cell_measurement_theta_min 2.67
_cell_volume 3402.7(4)
_computing_cell_refinement 'Bruker Apex V7.51A'
_computing_data_collection 'Bruker Apex V7.51A'
_computing_data_reduction 'Bruker SAINT'
_computing_molecular_graphics 'ORTEP-3v2.01 (Farrugia, 1997)'
_computing_publication_material SHELXL-2013
_computing_structure_refinement 'SHELXL-2013 (Sheldrick, 2013)'
_computing_structure_solution 'SHELXS-2013 (Sheldrick, 2013)'
_diffrn_ambient_temperature 173(2)
_diffrn_measured_fraction_theta_full 1.000
_diffrn_measured_fraction_theta_max 1.000
_diffrn_measurement_device_type 'Bruker Apex Kappa II-CCD-diffractometer'
_diffrn_measurement_method 'phi and omega scans'
_diffrn_radiation_monochromator graphite
_diffrn_radiation_source 'sealed tube'
_diffrn_radiation_type MoK\a
_diffrn_radiation_wavelength 0.71073
_diffrn_reflns_av_R_equivalents 0.0618
_diffrn_reflns_av_unetI/netI 0.0482
_diffrn_reflns_Laue_measured_fraction_full 1.000
_diffrn_reflns_Laue_measured_fraction_max 1.000
_diffrn_reflns_limit_h_max 20
_diffrn_reflns_limit_h_min -20
_diffrn_reflns_limit_k_max 6
_diffrn_reflns_limit_k_min -9
_diffrn_reflns_limit_l_max 34
_diffrn_reflns_limit_l_min -44
_diffrn_reflns_number 23600
_diffrn_reflns_point_group_measured_fraction_full 1.000
_diffrn_reflns_point_group_measured_fraction_max 1.000
_diffrn_reflns_theta_full 25.242
_diffrn_reflns_theta_max 28.497
_diffrn_reflns_theta_min 1.812
_exptl_absorpt_coefficient_mu 0.100
_exptl_absorpt_correction_T_max 0.7458
_exptl_absorpt_correction_T_min 0.6437
_exptl_absorpt_correction_type multi-scan
_exptl_absorpt_process_details '(SADABS; Sheldrick, 2004)'
_exptl_crystal_colour colourless
_exptl_crystal_density_diffrn 1.403
_exptl_crystal_description block
_exptl_crystal_F_000 1488
_exptl_crystal_size_max 0.560
_exptl_crystal_size_mid 0.120
_exptl_crystal_size_min 0.110
_refine_diff_density_max 0.254
_refine_diff_density_min -0.185
_refine_diff_density_rms 0.042
_refine_ls_extinction_coef 0.0038(6)
_refine_ls_extinction_expression Fc^*^=kFc[1+0.001xFc^2^\l^3^/sin(2\q)]^-1/4^
_refine_ls_extinction_method SHELXL
_refine_ls_goodness_of_fit_ref 1.040
_refine_ls_hydrogen_treatment constr
_refine_ls_matrix_type full
_refine_ls_number_parameters 266
_refine_ls_number_reflns 4304
_refine_ls_number_restraints 34
_refine_ls_restrained_S_all 1.040
_refine_ls_R_factor_all 0.0771
_refine_ls_R_factor_gt 0.0441
_refine_ls_shift/su_max 0.001
_refine_ls_shift/su_mean 0.000
_refine_ls_structure_factor_coef Fsqd
_refine_ls_weighting_details 'w=1/[\s^2^(Fo^2^)+(0.0461P)^2^+0.5757P] where P=(Fo^2^+2Fc^2^)/3'
_refine_ls_weighting_scheme calc
_refine_ls_wR_factor_gt 0.1034
_refine_ls_wR_factor_ref 0.1196
_reflns_Friedel_coverage 0.000
_reflns_number_gt 2820
_reflns_number_total 4304
_reflns_threshold_expression 'I > 2\s(I)'
_cod_data_source_file c5ra02978c2.cif
_cod_data_source_block av_sm827
_cod_database_code 7235897
_shelx_space_group_comment
;
The symmetry employed for this shelxl refinement is uniquely defined
by the following loop, which should always be used as a source of
symmetry information in preference to the above space-group names.
They are only intended as comments.
;
_shelx_estimated_absorpt_t_min 0.946
_shelx_estimated_absorpt_t_max 0.989
_shelxl_version_number 2013-4

loop_
_space_group_symop_operation_xyz
'x, y, z'
'-x+1/2, -y, z+1/2'
'-x, y+1/2, -z+1/2'
'x+1/2, -y+1/2, -z'
'-x, -y, -z'
'x-1/2, y, -z-1/2'
'x, -y-1/2, z-1/2'
'-x-1/2, y-1/2, z'

loop_
_atom_site_label
_atom_site_type_symbol
_atom_site_fract_x
_atom_site_fract_y
_atom_site_fract_z
_atom_site_U_iso_or_equiv
_atom_site_adp_type
_atom_site_occupancy
_atom_site_site_symmetry_order
_atom_site_calc_flag
_atom_site_refinement_flags_posn
_atom_site_refinement_flags_adp
_atom_site_refinement_flags_occupancy
_atom_site_disorder_assembly
_atom_site_disorder_group
N1 N 0.71256(9) 0.15557(19) 0.50862(4) 0.0342(3) Uani 1 1 d . . . . .
N2 N 0.80180(8) 0.15312(19) 0.50398(4) 0.0316(3) Uani 1 1 d . . . . .
N3 N 0.90601(8) 0.16017(18) 0.45007(4) 0.0290(3) Uani 1 1 d . . . . .
O2 O 0.81629(9) 0.38268(19) 0.32829(4) 0.0527(4) Uani 1 1 d . . . . .
C3A C 1.0002(3) 0.1545(9) 0.39309(19) 0.0311(4) Uani 0.869(17) 1 d D . P A 1
C4A C 1.0667(4) 0.2830(7) 0.40543(16) 0.0375(8) Uani 0.869(17) 1 d D . P A 1
H4A H 1.0547 0.3807 0.4253 0.045 Uiso 0.869(17) 1 calc R U P A 1
C5A C 1.1498(4) 0.2702(8) 0.3891(2) 0.0449(9) Uani 0.869(17) 1 d D . P A 1
H5A H 1.1943 0.3604 0.3974 0.054 Uiso 0.869(17) 1 calc R U P A 1
C6A C 1.1682(3) 0.1261(11) 0.3606(2) 0.0476(8) Uani 0.869(17) 1 d D . P A 1
H6A H 1.2251 0.1198 0.3490 0.057 Uiso 0.869(17) 1 calc R U P A 1
C7A C 1.1046(3) -0.0086(9) 0.34902(15) 0.0414(8) Uani 0.869(17) 1 d D . P A 1
H7A H 1.1178 -0.1114 0.3304 0.050 Uiso 0.869(17) 1 calc R U P A 1
C8A C 1.0210(3) 0.0092(8) 0.36510(16) 0.0328(7) Uani 0.869(17) 1 d D . P A 1
O1A O 0.9559(3) -0.1307(7) 0.35509(12) 0.0359(5) Uani 0.869(17) 1 d D . P A 1
C9A C 0.9205(4) -0.0965(7) 0.31720(12) 0.0346(5) Uani 0.869(17) 1 d D . P A 1
C10A C 0.9369(4) -0.2366(7) 0.28761(13) 0.0466(6) Uani 0.869(17) 1 d D . P A 1
H10A H 0.9690 -0.3540 0.2938 0.056 Uiso 0.869(17) 1 calc R U P A 1
C11A C 0.9064(3) -0.2047(7) 0.24906(13) 0.0553(9) Uani 0.869(17) 1 d D . P A 1
H11A H 0.9166 -0.2996 0.2284 0.066 Uiso 0.869(17) 1 calc R U P A 1
C12A C 0.8609(3) -0.0330(7) 0.24145(10) 0.0509(9) Uani 0.869(17) 1 d D . P A 1
C13A C 0.8421(3) 0.1049(7) 0.27035(11) 0.0417(7) Uani 0.869(17) 1 d D . P A 1
H13A H 0.8095 0.2210 0.2638 0.050 Uiso 0.869(17) 1 calc R U P A 1
C14A C 0.8711(4) 0.0739(6) 0.30950(10) 0.0324(6) Uani 0.869(17) 1 d D . P A 1
F1A F 0.8319(3) 0.0005(9) 0.20350(10) 0.0764(11) Uani 0.869(17) 1 d D . P A 1
C3B C 1.001(2) 0.162(6) 0.3926(12) 0.0311(4) Uani 0.131(17) 1 d DG . P A 2
C4B C 1.061(3) 0.312(5) 0.4015(12) 0.0375(8) Uani 0.131(17) 1 d DG . P A 2
H4B H 1.0433 0.4234 0.4172 0.045 Uiso 0.131(17) 1 calc R U P A 2
C5B C 1.147(3) 0.300(6) 0.3872(15) 0.0449(9) Uani 0.131(17) 1 d DG . P A 2
H5B H 1.1874 0.4025 0.3933 0.054 Uiso 0.131(17) 1 calc R U P A 2
C6B C 1.172(2) 0.138(7) 0.3641(15) 0.0476(8) Uani 0.131(17) 1 d DG . P A 2
H6B H 1.2308 0.1291 0.3544 0.057 Uiso 0.131(17) 1 calc R U P A 2
C7B C 1.112(2) -0.012(6) 0.3553(11) 0.0414(8) Uani 0.131(17) 1 d DG . P A 2
H7B H 1.1299 -0.1234 0.3395 0.050 Uiso 0.131(17) 1 calc R U P A 2
C8B C 1.0267(19) 0.000(6) 0.3695(11) 0.0328(7) Uani 0.131(17) 1 d DG . P A 2
O1B O 0.964(2) -0.144(5) 0.3596(7) 0.0359(5) Uani 0.131(17) 1 d D . P A 2
C9B C 0.928(2) -0.115(5) 0.3217(7) 0.0346(5) Uani 0.131(17) 1 d DG . P A 2
C10B C 0.942(2) -0.261(5) 0.2929(8) 0.0466(6) Uani 0.131(17) 1 d DG . P A 2
H10B H 0.9779 -0.3733 0.2989 0.056 Uiso 0.131(17) 1 calc R U P A 2
C11B C 0.903(2) -0.244(4) 0.2552(7) 0.0553(9) Uani 0.131(17) 1 d DG . P A 2
H11B H 0.9128 -0.3442 0.2355 0.066 Uiso 0.131(17) 1 calc R U P A 2
C12B C 0.8510(17) -0.080(4) 0.2464(5) 0.0509(9) Uani 0.131(17) 1 d DG . P A 2
C13B C 0.8372(19) 0.066(4) 0.2752(6) 0.0417(7) Uani 0.131(17) 1 d DG . P A 2
H13B H 0.8014 0.1782 0.2692 0.050 Uiso 0.131(17) 1 calc R U P A 2
C14B C 0.876(2) 0.049(4) 0.3129(6) 0.0324(6) Uani 0.131(17) 1 d DG . P A 2
F1B F 0.8097(16) -0.070(4) 0.2108(6) 0.0764(11) Uani 0.131(17) 1 d D . P A 2
C1 C 0.82397(9) 0.1622(2) 0.46471(4) 0.0271(3) Uani 1 1 d . . . . .
C2 C 0.91023(9) 0.1648(2) 0.40995(5) 0.0284(3) Uani 1 1 d . . . . .
C15 C 0.84303(10) 0.2232(3) 0.34042(5) 0.0342(4) Uani 1 1 d . . . . .
C16 C 0.83612(9) 0.1807(2) 0.38456(5) 0.0285(3) Uani 1 1 d . . . . .
C17 C 0.75247(10) 0.1857(2) 0.40110(5) 0.0291(3) Uani 1 1 d . . . . .
H17 H 0.7018 0.1984 0.3846 0.035 Uiso 1 1 calc R U . . .
C18 C 0.74564(10) 0.1713(2) 0.44265(4) 0.0277(3) Uani 1 1 d . . . . .
C19 C 0.67813(10) 0.1659(2) 0.47216(5) 0.0308(3) Uani 1 1 d . . . . .
C20 C 0.85903(12) 0.1468(3) 0.53847(5) 0.0457(5) Uani 1 1 d . . . . .
H20A H 0.9177 0.1040 0.5301 0.069 Uiso 1 1 calc R U . . .
H20B H 0.8356 0.0525 0.5582 0.069 Uiso 1 1 calc R U . . .
H20C H 0.8626 0.2798 0.5505 0.069 Uiso 1 1 calc R U . . .
C21 C 0.58118(10) 0.1691(3) 0.46655(6) 0.0393(4) Uani 1 1 d . . . . .
H21A H 0.5582 0.0331 0.4684 0.059 Uiso 1 1 calc R U . . .
H21B H 0.5672 0.2245 0.4401 0.059 Uiso 1 1 calc R U . . .
H21C H 0.5543 0.2519 0.4875 0.059 Uiso 1 1 calc R U . . .

loop_
_atom_site_aniso_label
_atom_site_aniso_U_11
_atom_site_aniso_U_22
_atom_site_aniso_U_33
_atom_site_aniso_U_23
_atom_site_aniso_U_13
_atom_site_aniso_U_12
N1 0.0321(7) 0.0325(8) 0.0379(8) -0.0011(6) 0.0093(6) -0.0015(6)
N2 0.0302(7) 0.0353(8) 0.0292(7) 0.0007(5) 0.0050(5) -0.0018(6)
N3 0.0280(6) 0.0287(7) 0.0302(7) -0.0005(5) 0.0033(5) -0.0012(5)
O2 0.0724(9) 0.0459(8) 0.0399(7) 0.0080(6) 0.0006(6) 0.0178(6)
C3A 0.0274(8) 0.0375(10) 0.0283(8) 0.0051(7) 0.0020(6) 0.0012(7)
C4A 0.0322(12) 0.0464(18) 0.0340(16) 0.0065(14) 0.0000(10) -0.0015(13)
C5A 0.0298(10) 0.066(2) 0.0390(13) 0.0129(16) 0.0013(8) -0.0052(15)
C6A 0.0266(10) 0.0810(18) 0.0353(18) 0.0171(12) 0.0035(10) 0.0079(10)
C7A 0.0373(13) 0.0614(12) 0.0256(19) 0.0081(14) 0.0024(11) 0.0188(10)
C8A 0.0316(10) 0.0406(11) 0.0263(16) 0.0087(11) -0.0004(9) 0.0064(9)
O1A 0.0416(13) 0.0354(10) 0.0306(11) 0.0020(8) 0.0016(7) 0.0051(8)
C9A 0.0354(14) 0.0413(14) 0.0273(12) -0.0012(10) 0.0023(9) -0.0008(10)
C10A 0.0520(13) 0.0453(17) 0.0425(16) -0.0088(12) 0.0032(11) 0.0047(11)
C11A 0.0625(14) 0.065(2) 0.0389(15) -0.0196(14) 0.0009(13) -0.0028(16)
C12A 0.0541(15) 0.071(2) 0.0275(12) -0.0035(12) -0.0039(11) -0.0035(15)
C13A 0.0412(11) 0.0527(17) 0.0310(12) 0.0022(11) -0.0011(10) -0.0005(13)
C14A 0.0305(10) 0.0386(15) 0.0282(10) 0.0014(9) 0.0018(8) -0.0005(10)
F1A 0.0944(17) 0.104(2) 0.0304(10) -0.0110(12) -0.0146(10) 0.0081(17)
C3B 0.0274(8) 0.0375(10) 0.0283(8) 0.0051(7) 0.0020(6) 0.0012(7)
C4B 0.0322(12) 0.0464(18) 0.0340(16) 0.0065(14) 0.0000(10) -0.0015(13)
C5B 0.0298(10) 0.066(2) 0.0390(13) 0.0129(16) 0.0013(8) -0.0052(15)
C6B 0.0266(10) 0.0810(18) 0.0353(18) 0.0171(12) 0.0035(10) 0.0079(10)
C7B 0.0373(13) 0.0614(12) 0.0256(19) 0.0081(14) 0.0024(11) 0.0188(10)
C8B 0.0316(10) 0.0406(11) 0.0263(16) 0.0087(11) -0.0004(9) 0.0064(9)
O1B 0.0416(13) 0.0354(10) 0.0306(11) 0.0020(8) 0.0016(7) 0.0051(8)
C9B 0.0354(14) 0.0413(14) 0.0273(12) -0.0012(10) 0.0023(9) -0.0008(10)
C10B 0.0520(13) 0.0453(17) 0.0425(16) -0.0088(12) 0.0032(11) 0.0047(11)
C11B 0.0625(14) 0.065(2) 0.0389(15) -0.0196(14) 0.0009(13) -0.0028(16)
C12B 0.0541(15) 0.071(2) 0.0275(12) -0.0035(12) -0.0039(11) -0.0035(15)
C13B 0.0412(11) 0.0527(17) 0.0310(12) 0.0022(11) -0.0011(10) -0.0005(13)
C14B 0.0305(10) 0.0386(15) 0.0282(10) 0.0014(9) 0.0018(8) -0.0005(10)
F1B 0.0944(17) 0.104(2) 0.0304(10) -0.0110(12) -0.0146(10) 0.0081(17)
C1 0.0293(7) 0.0225(7) 0.0293(8) -0.0004(6) 0.0039(6) -0.0015(6)
C2 0.0294(8) 0.0263(8) 0.0295(8) -0.0009(6) 0.0030(6) -0.0010(6)
C15 0.0320(8) 0.0392(10) 0.0313(9) 0.0016(7) 0.0012(7) 0.0011(7)
C16 0.0307(8) 0.0256(8) 0.0291(8) -0.0015(6) 0.0024(6) 0.0016(6)
C17 0.0289(7) 0.0224(7) 0.0359(8) -0.0022(6) 0.0001(6) 0.0019(6)
C18 0.0290(7) 0.0196(7) 0.0345(8) -0.0012(6) 0.0035(6) -0.0018(6)
C19 0.0312(8) 0.0214(8) 0.0399(9) -0.0009(6) 0.0071(7) -0.0009(6)
C20 0.0421(10) 0.0640(13) 0.0311(9) 0.0014(8) 0.0020(8) -0.0048(9)
C21 0.0281(8) 0.0383(9) 0.0514(11) 0.0002(8) 0.0064(7) 0.0002(7)

loop_
_atom_type_symbol
_atom_type_description
_atom_type_scat_dispersion_real
_atom_type_scat_dispersion_imag
_atom_type_scat_source
C C 0.0033 0.0016 'International Tables Vol C Tables 4.2.6.8 and 6.1.1.4'
H H 0.0000 0.0000 'International Tables Vol C Tables 4.2.6.8 and 6.1.1.4'
N N 0.0061 0.0033 'International Tables Vol C Tables 4.2.6.8 and 6.1.1.4'
O O 0.0106 0.0060 'International Tables Vol C Tables 4.2.6.8 and 6.1.1.4'
F F 0.0171 0.0103 'International Tables Vol C Tables 4.2.6.8 and 6.1.1.4'

loop_
_geom_angle_atom_site_label_1
_geom_angle_atom_site_label_2
_geom_angle_atom_site_label_3
_geom_angle
C19 N1 N2 106.89(12)
C1 N2 N1 110.91(13)
C1 N2 C20 128.33(13)
N1 N2 C20 120.73(13)
C2 N3 C1 114.04(12)
C8A C3A C4A 117.89(17)
C8A C3A C2 119.9(3)
C4A C3A C2 122.1(3)
C5A C4A C3A 120.8(2)
C5A C4A H4A 119.6
C3A C4A H4A 119.6
C4A C5A C6A 120.0(2)
C4A C5A H5A 120.0
C6A C5A H5A 120.0
C7A C6A C5A 120.47(19)
C7A C6A H6A 119.8
C5A C6A H6A 119.8
C6A C7A C8A 118.7(2)
C6A C7A H7A 120.6
C8A C7A H7A 120.6
C7A C8A C3A 122.05(18)
C7A C8A O1A 119.9(2)
C3A C8A O1A 117.9(2)
C9A O1A C8A 112.3(2)
C10A C9A O1A 117.6(2)
C10A C9A C14A 121.62(18)
O1A C9A C14A 120.8(2)
C11A C10A C9A 119.7(2)
C11A C10A H10A 120.2
C9A C10A H10A 120.2
C12A C11A C10A 118.2(2)
C12A C11A H11A 120.9
C10A C11A H11A 120.9
F1A C12A C13A 118.4(2)
F1A C12A C11A 118.5(2)
C13A C12A C11A 123.2(2)
C12A C13A C14A 119.5(2)
C12A C13A H13A 120.3
C14A C13A H13A 120.3
C13A C14A C9A 117.81(18)
C13A C14A C15 116.9(2)
C9A C14A C15 125.2(2)
C4B C3B C8B 120.0
C4B C3B C2 121.1(18)
C8B C3B C2 118.8(18)
C3B C4B C5B 120.0
C3B C4B H4B 120.0
C5B C4B H4B 120.0
C4B C5B C6B 120.0
C4B C5B H5B 120.0
C6B C5B H5B 120.0
C7B C6B C5B 120.0
C7B C6B H6B 120.0
C5B C6B H6B 120.0
C8B C7B C6B 120.0
C8B C7B H7B 120.0
C6B C7B H7B 120.0
C7B C8B C3B 120.0
C7B C8B O1B 121.2(10)
C3B C8B O1B 118.8(10)
C9B O1B C8B 112.5(14)
O1B C9B C10B 117.8(10)
O1B C9B C14B 122.1(10)
C10B C9B C14B 120.0
C11B C10B C9B 120.0
C11B C10B H10B 120.0
C9B C10B H10B 120.0
C12B C11B C10B 120.0
C12B C11B H11B 120.0
C10B C11B H11B 120.0
F1B C12B C11B 119.8(10)
F1B C12B C13B 120.1(10)
C11B C12B C13B 120.0
C12B C13B C14B 120.0
C12B C13B H13B 120.0
C14B C13B H13B 120.0
C13B C14B C9B 120.0
C13B C14B C15 109.2(12)
C9B C14B C15 130.5(12)
N3 C1 N2 125.72(14)
N3 C1 C18 127.06(14)
N2 C1 C18 107.21(13)
N3 C2 C16 124.07(13)
N3 C2 C3A 114.9(3)
C16 C2 C3A 121.0(3)
N3 C2 C3B 115.4(15)
C16 C2 C3B 120.4(16)
O2 C15 C14A 117.2(2)
O2 C15 C16 117.99(14)
C14A C15 C16 124.5(2)
O2 C15 C14B 124.8(9)
C16 C15 C14B 116.9(10)
C17 C16 C2 119.83(14)
C17 C16 C15 116.62(13)
C2 C16 C15 122.93(13)
C16 C17 C18 117.48(14)
C16 C17 H17 121.3
C18 C17 H17 121.3
C17 C18 C1 117.41(13)
C17 C18 C19 137.97(14)
C1 C18 C19 104.61(13)
N1 C19 C18 110.37(14)
N1 C19 C21 120.57(14)
C18 C19 C21 129.06(15)
N2 C20 H20A 109.5
N2 C20 H20B 109.5
H20A C20 H20B 109.5
N2 C20 H20C 109.5
H20A C20 H20C 109.5
H20B C20 H20C 109.5
C19 C21 H21A 109.5
C19 C21 H21B 109.5
H21A C21 H21B 109.5
C19 C21 H21C 109.5
H21A C21 H21C 109.5
H21B C21 H21C 109.5

loop_
_geom_bond_atom_site_label_1
_geom_bond_atom_site_label_2
_geom_bond_distance
N1 C19 1.324(2)
N1 N2 1.3682(18)
N2 C1 1.3513(18)
N2 C20 1.442(2)
N3 C2 1.3373(19)
N3 C1 1.3415(18)
O2 C15 1.2143(19)
C3A C8A 1.386(3)
C3A C4A 1.392(3)
C3A C2 1.483(6)
C4A C5A 1.380(2)
C4A H4A 0.9500
C5A C6A 1.383(3)
C5A H5A 0.9500
C6A C7A 1.381(3)
C6A H6A 0.9500
C7A C8A 1.385(2)
C7A H7A 0.9500
C8A O1A 1.405(2)
O1A C9A 1.391(2)
C9A C10A 1.384(3)
C9A C14A 1.393(3)
C10A C11A 1.382(3)
C10A H10A 0.9500
C11A C12A 1.368(3)
C11A H11A 0.9500
C12A F1A 1.357(2)
C12A C13A 1.365(3)
C13A C14A 1.392(3)
C13A H13A 0.9500
C14A C15 1.498(4)
C3B C4B 1.3900
C3B C8B 1.3900
C3B C2 1.50(3)
C4B C5B 1.3900
C4B H4B 0.9500
C5B C6B 1.3900
C5B H5B 0.9500
C6B C7B 1.3900
C6B H6B 0.9500
C7B C8B 1.3900
C7B H7B 0.9500
C8B O1B 1.400(8)
O1B C9B 1.386(8)
C9B C10B 1.3900
C9B C14B 1.3900
C10B C11B 1.3900
C10B H10B 0.9500
C11B C12B 1.3900
C11B H11B 0.9500
C12B F1B 1.344(8)
C12B C13B 1.3900
C13B C14B 1.3900
C13B H13B 0.9500
C14B C15 1.57(2)
C1 C18 1.402(2)
C2 C16 1.414(2)
C15 C16 1.501(2)
C16 C17 1.388(2)
C17 C18 1.390(2)
C17 H17 0.9500
C18 C19 1.423(2)
C19 C21 1.489(2)
C20 H20A 0.9800
C20 H20B 0.9800
C20 H20C 0.9800
C21 H21A 0.9800
C21 H21B 0.9800
C21 H21C 0.9800

loop_
_geom_torsion_atom_site_label_1
_geom_torsion_atom_site_label_2
_geom_torsion_atom_site_label_3
_geom_torsion_atom_site_label_4
_geom_torsion
C19 N1 N2 C1 0.09(16)
C19 N1 N2 C20 178.60(14)
C8A C3A C4A C5A 2.4(3)
C2 C3A C4A C5A -179.8(5)
C3A C4A C5A C6A -1.2(3)
C4A C5A C6A C7A -1.5(3)
C5A C6A C7A C8A 2.8(3)
C6A C7A C8A C3A -1.6(3)
C6A C7A C8A O1A -177.4(5)
C4A C3A C8A C7A -1.0(3)
C2 C3A C8A C7A -178.9(5)
C4A C3A C8A O1A 174.9(5)
C2 C3A C8A O1A -3.0(5)
C7A C8A O1A C9A -77.8(5)
C3A C8A O1A C9A 106.1(3)
C8A O1A C9A C10A 112.9(4)
C8A O1A C9A C14A -66.5(5)
O1A C9A C10A C11A -177.2(5)
C14A C9A C10A C11A 2.2(3)
C9A C10A C11A C12A 0.4(3)
C10A C11A C12A F1A 179.0(3)
C10A C11A C12A C13A -2.1(4)
F1A C12A C13A C14A 180.0(3)
C11A C12A C13A C14A 1.1(4)
C12A C13A C14A C9A 1.5(3)
C12A C13A C14A C15 -175.8(4)
C10A C9A C14A C13A -3.2(3)
O1A C9A C14A C13A 176.2(5)
C10A C9A C14A C15 173.9(5)
O1A C9A C14A C15 -6.7(5)
C8B C3B C4B C5B 0.0
C2 C3B C4B C5B 176(4)
C3B C4B C5B C6B 0.0
C4B C5B C6B C7B 0.0
C5B C6B C7B C8B 0.0
C6B C7B C8B C3B 0.0
C6B C7B C8B O1B 177(4)
C4B C3B C8B C7B 0.0
C2 C3B C8B C7B -176(4)
C4B C3B C8B O1B -177(3)
C2 C3B C8B O1B 7(3)
C7B C8B O1B C9B -81(4)
C3B C8B O1B C9B 97(2)
C8B O1B C9B C10B 117(2)
C8B O1B C9B C14B -67(3)
O1B C9B C10B C11B 176(3)
C14B C9B C10B C11B 0.0
C9B C10B C11B C12B 0.0
C10B C11B C12B F1B -176(3)
C10B C11B C12B C13B 0.0
F1B C12B C13B C14B 176(3)
C11B C12B C13B C14B 0.0
C12B C13B C14B C9B 0.0
C12B C13B C14B C15 -175(3)
O1B C9B C14B C13B -176(3)
C10B C9B C14B C13B 0.0
O1B C9B C14B C15 -2(3)
C10B C9B C14B C15 174(3)
C2 N3 C1 N2 178.12(14)
C2 N3 C1 C18 -1.0(2)
N1 N2 C1 N3 -179.15(13)
C20 N2 C1 N3 2.5(2)
N1 N2 C1 C18 0.08(16)
C20 N2 C1 C18 -178.28(15)
C1 N3 C2 C16 3.1(2)
C1 N3 C2 C3A -177.7(3)
C1 N3 C2 C3B -179.9(16)
C8A C3A C2 N3 125.4(3)
C4A C3A C2 N3 -52.3(6)
C8A C3A C2 C16 -55.3(5)
C4A C3A C2 C16 126.9(4)
C8A C3A C2 C3B -130(45)
C4A C3A C2 C3B 52(44)
C4B C3B C2 N3 -60(3)
C8B C3B C2 N3 115.5(18)
C4B C3B C2 C16 117(2)
C8B C3B C2 C16 -67(2)
C4B C3B C2 C3A -137(46)
C8B C3B C2 C3A 39(43)
C13A C14A C15 O2 -17.6(5)
C9A C14A C15 O2 165.3(3)
C13A C14A C15 C16 155.1(2)
C9A C14A C15 C16 -22.0(5)
C13A C14A C15 C14B 165(12)
C9A C14A C15 C14B -12(12)
C13B C14B C15 O2 -25(2)
C9B C14B C15 O2 160.7(17)
C13B C14B C15 C14A -22(11)
C9B C14B C15 C14A 164(14)
C13B C14B C15 C16 148.8(12)
C9B C14B C15 C16 -26(3)
N3 C2 C16 C17 -2.2(2)
C3A C2 C16 C17 178.6(3)
C3B C2 C16 C17 -179.1(17)
N3 C2 C16 C15 168.44(14)
C3A C2 C16 C15 -10.8(3)
C3B C2 C16 C15 -8.4(17)
O2 C15 C16 C17 58.9(2)
C14A C15 C16 C17 -113.7(3)
C14B C15 C16 C17 -115.2(15)
O2 C15 C16 C2 -112.02(18)
C14A C15 C16 C2 75.3(3)
C14B C15 C16 C2 73.8(15)
C2 C16 C17 C18 -1.0(2)
C15 C16 C17 C18 -172.24(13)
C16 C17 C18 C1 2.9(2)
C16 C17 C18 C19 -178.64(16)
N3 C1 C18 C17 -2.0(2)
N2 C1 C18 C17 178.74(12)
N3 C1 C18 C19 179.01(14)
N2 C1 C18 C19 -0.21(16)
N2 N1 C19 C18 -0.23(16)
N2 N1 C19 C21 179.38(13)
C17 C18 C19 N1 -178.33(16)
C1 C18 C19 N1 0.28(16)
C17 C18 C19 C21 2.1(3)
C1 C18 C19 C21 -179.29(15)
